data_7238243
loop_
_publ_author_name
'Iwase, Noriaki'
'Kinuta, Takafumi'
'Tajima, Nobuo'
'Sato, Tomohiro'
'Kuroda, Reiko'
'Matsubara, Yoshio'
'Imai, Yoshitane'

_publ_section_title
;
 Molecular recognition of bisphenol A and its derivatives using
 p-benzoquinone
;
_journal_issue 10
_journal_name_full CrystEngComm
_journal_page_first 3195
_journal_paper_doi 10.1039/c002812f
_journal_volume 12
_journal_year 2010
_chemical_formula_sum 'C21 H20 O4'
_chemical_formula_weight 336.37
_space_group_IT_number 61
_space_group_name_Hall '-P 2ac 2ab'
_space_group_name_H-M_alt 'P b c a'
_symmetry_cell_setting orthorhombic
_symmetry_space_group_name_H-M 'P b c a'
_atom_sites_solution_hydrogens geom
_atom_sites_solution_primary direct
_atom_sites_solution_secondary difmap
_audit_creation_method SHELXL-97
_cell_angle_alpha 90.00
_cell_angle_beta 90.00
_cell_angle_gamma 90.00
_cell_formula_units_Z 8
_cell_length_a 22.0528(18)
_cell_length_b 6.3612(5)
_cell_length_c 24.693(2)
_cell_measurement_reflns_used 3389
_cell_measurement_temperature 115(2)
_cell_measurement_theta_max 27.90
_cell_measurement_theta_min 1.65
_cell_volume 3464.0(5)
_computing_cell_refinement 'Bruker SAINT'
_computing_data_collection 'Bruker SMART'
_computing_data_reduction 'Bruker SAINT'
_computing_structure_refinement 'SHELXL-97 (Sheldrick, 1997)'
_computing_structure_solution 'SHELXS-97 (Sheldrick, 1997)'
_diffrn_ambient_temperature 115(2)
_diffrn_measured_fraction_theta_full 0.979
_diffrn_measured_fraction_theta_max 0.979
_diffrn_measurement_device_type 'CCD area detector'
_diffrn_measurement_method '\w scans'
_diffrn_radiation_monochromator graphite
_diffrn_radiation_source 'fine-focus sealed tube'
_diffrn_radiation_type MoK\a
_diffrn_radiation_wavelength 0.71073
_diffrn_reflns_av_R_equivalents 0.0326
_diffrn_reflns_av_sigmaI/netI 0.0329
_diffrn_reflns_limit_h_max 28
_diffrn_reflns_limit_h_min -17
_diffrn_reflns_limit_k_max 8
_diffrn_reflns_limit_k_min -8
_diffrn_reflns_limit_l_max 32
_diffrn_reflns_limit_l_min -31
_diffrn_reflns_number 19949
_diffrn_reflns_theta_full 27.90
_diffrn_reflns_theta_max 27.90
_diffrn_reflns_theta_min 1.65
_exptl_absorpt_coefficient_mu 0.089
_exptl_absorpt_correction_T_max 0.9782
_exptl_absorpt_correction_T_min 0.9528
_exptl_absorpt_correction_type empirical
_exptl_absorpt_process_details 'Bruker SADABS'
_exptl_crystal_colour red
_exptl_crystal_density_diffrn 1.290
_exptl_crystal_density_method 'not measured'
_exptl_crystal_description prism
_exptl_crystal_F_000 1424
_exptl_crystal_size_max 0.55
_exptl_crystal_size_mid 0.35
_exptl_crystal_size_min 0.25
_refine_diff_density_max 0.305
_refine_diff_density_min -0.251
_refine_diff_density_rms 0.050
_refine_ls_extinction_method none
_refine_ls_goodness_of_fit_ref 1.053
_refine_ls_hydrogen_treatment constr
_refine_ls_matrix_type full
_refine_ls_number_parameters 230
_refine_ls_number_reflns 4068
_refine_ls_number_restraints 0
_refine_ls_restrained_S_all 1.053
_refine_ls_R_factor_all 0.0571
_refine_ls_R_factor_gt 0.0464
_refine_ls_shift/su_max 0.001
_refine_ls_shift/su_mean 0.000
_refine_ls_structure_factor_coef Fsqd
_refine_ls_weighting_details 'calc w=1/[\s^2^(Fo^2^)+(0.0579P)^2^+1.0490P] where P=(Fo^2^+2Fc^2^)/3'
_refine_ls_weighting_scheme calc
_refine_ls_wR_factor_gt 0.1122
_refine_ls_wR_factor_ref 0.1184
_reflns_number_gt 3389
_reflns_number_total 4068
_reflns_threshold_expression >2sigma(I)
_cod_data_source_file c002812f.txt
_cod_data_source_block imai917_1
_cod_depositor_comments
;
The following automatic conversions were performed:

data item '_symmetry_cell_setting' value 'Orthorhombic' was changed
to 'orthorhombic' in accordance with the
/home/saulius/struct/COD-crude-data/automatic-downloads/DataCite-retrospective/RSC/depositions/lib/dictionaries/cif_core.dic
dictionary named 'cif_core.dic' version 2.4.2 last updated on
2011-04-26.

Automatic conversion script
Id: cif_fix_values 6909 2019-04-08 15:41:33Z antanas 
;
_cod_original_cell_volume 3463.9(5)
_cod_original_sg_symbol_H-M Pbca
_cod_database_code 7238243

loop_
_symmetry_equiv_pos_as_xyz
'x, y, z'
'-x+1/2, -y, z+1/2'
'x+1/2, -y+1/2, -z'
'-x, y+1/2, -z+1/2'
'-x, -y, -z'
'x-1/2, y, -z-1/2'
'-x-1/2, y-1/2, z'
'x, -y-1/2, z-1/2'

loop_
_atom_site_label
_atom_site_type_symbol
_atom_site_fract_x
_atom_site_fract_y
_atom_site_fract_z
_atom_site_U_iso_or_equiv
_atom_site_adp_type
_atom_site_occupancy
_atom_site_symmetry_multiplicity
_atom_site_calc_flag
_atom_site_refinement_flags
C1 C 0.13815(6) 0.18269(19) 0.70365(5) 0.0206(3) Uani 1 1 d .
C2 C 0.19013(6) 0.1585(2) 0.67244(5) 0.0228(3) Uani 1 1 d .
H2 H 0.2193 0.0559 0.6827 0.027 Uiso 1 1 calc R
C3 C 0.20067(6) 0.2804(2) 0.62662(5) 0.0236(3) Uani 1 1 d .
H3 H 0.2365 0.2600 0.6059 0.028 Uiso 1 1 calc R
C4 C 0.15893(6) 0.4314(2) 0.61140(5) 0.0220(3) Uani 1 1 d .
C5 C 0.10555(7) 0.4540(2) 0.64075(5) 0.0277(3) Uani 1 1 d .
H5 H 0.0758 0.5529 0.6296 0.033 Uiso 1 1 calc R
C6 C 0.09596(6) 0.3319(2) 0.68631(5) 0.0276(3) Uani 1 1 d .
H6 H 0.0596 0.3501 0.7064 0.033 Uiso 1 1 calc R
C7 C 0.12583(5) 0.0539(2) 0.75508(5) 0.0223(3) Uani 1 1 d .
C8 C 0.07293(7) -0.0966(2) 0.74376(6) 0.0320(3) Uani 1 1 d .
H8A H 0.0368 -0.0152 0.7341 0.048 Uiso 1 1 calc R
H8B H 0.0646 -0.1805 0.7762 0.048 Uiso 1 1 calc R
H8C H 0.0836 -0.1901 0.7137 0.048 Uiso 1 1 calc R
C9 C 0.18128(7) -0.0781(2) 0.77111(6) 0.0340(3) Uani 1 1 d .
H9A H 0.1887 -0.1852 0.7434 0.051 Uiso 1 1 calc R
H9B H 0.1736 -0.1468 0.8060 0.051 Uiso 1 1 calc R
H9C H 0.2169 0.0133 0.7742 0.051 Uiso 1 1 calc R
C10 C 0.11171(6) 0.20587(19) 0.80167(5) 0.0203(3) Uani 1 1 d .
C11 C 0.05604(6) 0.2151(2) 0.82790(5) 0.0253(3) Uani 1 1 d .
H11 H 0.0251 0.1190 0.8178 0.030 Uiso 1 1 calc R
C12 C 0.04436(6) 0.3614(2) 0.86856(6) 0.0287(3) Uani 1 1 d .
H12 H 0.0057 0.3657 0.8855 0.034 Uiso 1 1 calc R
C13 C 0.08934(6) 0.5002(2) 0.88419(5) 0.0246(3) Uani 1 1 d .
C14 C 0.14610(6) 0.4897(2) 0.85997(5) 0.0261(3) Uani 1 1 d .
H14 H 0.1778 0.5805 0.8716 0.031 Uiso 1 1 calc R
C15 C 0.15624(6) 0.3464(2) 0.81887(5) 0.0258(3) Uani 1 1 d .
H15 H 0.1948 0.3435 0.8018 0.031 Uiso 1 1 calc R
O4 O 0.17195(4) 0.55414(15) 0.56716(4) 0.0269(2) Uani 1 1 d .
H4 H 0.1463 0.6515 0.5648 0.040 Uiso 1 1 calc R
O13 O 0.07623(5) 0.64292(16) 0.92418(4) 0.0320(2) Uani 1 1 d .
H13 H 0.1044 0.7315 0.9263 0.048 Uiso 1 1 calc R
C21 C 0.14345(6) 0.1188(2) 0.96240(5) 0.0244(3) Uani 1 1 d .
C22 C 0.08166(6) 0.1369(2) 0.98463(5) 0.0276(3) Uani 1 1 d .
H22 H 0.0524 0.0331 0.9756 0.033 Uiso 1 1 calc R
C23 C 0.06575(6) 0.2950(2) 1.01705(6) 0.0277(3) Uani 1 1 d .
H23 H 0.0260 0.2994 1.0318 0.033 Uiso 1 1 calc R
C24 C 0.10924(6) 0.4627(2) 1.03015(5) 0.0259(3) Uani 1 1 d .
C25 C 0.17111(6) 0.4458(2) 1.00806(5) 0.0253(3) Uani 1 1 d .
H25 H 0.2004 0.5491 1.0173 0.030 Uiso 1 1 calc R
C26 C 0.18667(6) 0.2882(2) 0.97539(5) 0.0251(3) Uani 1 1 d .
H26 H 0.2262 0.2850 0.9602 0.030 Uiso 1 1 calc R
O21 O 0.15904(5) -0.03246(15) 0.93491(4) 0.0320(2) Uani 1 1 d .
O24 O 0.09377(5) 0.61388(16) 1.05790(4) 0.0345(3) Uani 1 1 d .

loop_
_atom_site_aniso_label
_atom_site_aniso_U_11
_atom_site_aniso_U_22
_atom_site_aniso_U_33
_atom_site_aniso_U_23
_atom_site_aniso_U_13
_atom_site_aniso_U_12
C1 0.0236(6) 0.0187(6) 0.0196(6) -0.0013(5) -0.0001(5) 0.0011(5)
C2 0.0226(6) 0.0233(6) 0.0227(6) -0.0009(5) -0.0013(5) 0.0048(5)
C3 0.0212(6) 0.0280(7) 0.0216(6) -0.0018(5) 0.0022(5) 0.0014(5)
C4 0.0292(7) 0.0192(6) 0.0176(6) -0.0008(5) -0.0010(5) -0.0031(5)
C5 0.0309(7) 0.0255(7) 0.0265(7) 0.0030(5) 0.0016(5) 0.0105(6)
C6 0.0261(7) 0.0300(7) 0.0267(7) 0.0029(5) 0.0067(5) 0.0088(5)
C7 0.0244(7) 0.0194(6) 0.0233(6) 0.0016(5) 0.0029(5) 0.0019(5)
C8 0.0393(8) 0.0239(7) 0.0329(7) -0.0055(6) 0.0064(6) -0.0071(6)
C9 0.0387(8) 0.0299(7) 0.0335(8) 0.0120(6) 0.0050(6) 0.0123(6)
C10 0.0231(6) 0.0194(6) 0.0183(6) 0.0037(5) -0.0011(5) -0.0005(5)
C11 0.0207(6) 0.0279(7) 0.0272(7) -0.0035(5) -0.0014(5) -0.0036(5)
C12 0.0222(7) 0.0343(8) 0.0296(7) -0.0060(6) 0.0028(5) 0.0004(6)
C13 0.0317(7) 0.0211(6) 0.0209(6) 0.0007(5) -0.0022(5) 0.0013(5)
C14 0.0303(7) 0.0237(7) 0.0244(6) 0.0027(5) -0.0019(5) -0.0089(5)
C15 0.0239(7) 0.0289(7) 0.0245(6) 0.0028(5) 0.0036(5) -0.0048(5)
O4 0.0325(5) 0.0243(5) 0.0241(5) 0.0043(4) 0.0016(4) -0.0006(4)
O13 0.0374(6) 0.0268(5) 0.0317(5) -0.0089(4) 0.0010(4) -0.0017(4)
C21 0.0303(7) 0.0214(6) 0.0215(6) -0.0018(5) -0.0013(5) 0.0017(5)
C22 0.0285(7) 0.0229(7) 0.0313(7) -0.0041(5) -0.0019(6) -0.0054(5)
C23 0.0243(7) 0.0262(7) 0.0324(7) -0.0034(6) 0.0029(5) -0.0023(5)
C24 0.0320(7) 0.0219(6) 0.0239(6) -0.0036(5) 0.0007(5) -0.0006(5)
C25 0.0266(7) 0.0240(7) 0.0253(6) -0.0014(5) -0.0013(5) -0.0053(5)
C26 0.0245(7) 0.0259(7) 0.0248(6) 0.0008(5) 0.0008(5) -0.0002(5)
O21 0.0400(6) 0.0254(5) 0.0306(5) -0.0080(4) 0.0033(4) 0.0017(4)
O24 0.0400(6) 0.0274(5) 0.0362(6) -0.0124(4) 0.0062(5) -0.0017(4)

loop_
_atom_type_symbol
_atom_type_description
_atom_type_scat_dispersion_real
_atom_type_scat_dispersion_imag
_atom_type_scat_source
C C 0.0033 0.0016 'International Tables Vol C Tables 4.2.6.8 and 6.1.1.4'
H H 0.0000 0.0000 'International Tables Vol C Tables 4.2.6.8 and 6.1.1.4'
O O 0.0106 0.0060 'International Tables Vol C Tables 4.2.6.8 and 6.1.1.4'

loop_
_geom_angle_atom_site_label_1
_geom_angle_atom_site_label_2
_geom_angle_atom_site_label_3
_geom_angle
C2 C1 C6 117.05(12)
C2 C1 C7 123.06(11)
C6 C1 C7 119.89(11)
C1 C2 C3 121.80(12)
C4 C3 C2 119.82(12)
O4 C4 C3 118.17(11)
O4 C4 C5 122.23(12)
C3 C4 C5 119.59(12)
C6 C5 C4 119.72(12)
C5 C6 C1 121.94(12)
C10 C7 C8 112.04(10)
C10 C7 C1 108.66(10)
C8 C7 C1 108.45(11)
C10 C7 C9 108.24(11)
C8 C7 C9 108.12(12)
C1 C7 C9 111.36(10)
C11 C10 C15 116.94(12)
C11 C10 C7 123.75(11)
C15 C10 C7 119.30(11)
C10 C11 C12 121.86(12)
C13 C12 C11 119.67(13)
O13 C13 C12 118.18(12)
O13 C13 C14 122.11(12)
C12 C13 C14 119.70(12)
C15 C14 C13 119.57(12)
C14 C15 C10 122.18(12)
O21 C21 C22 121.77(13)
O21 C21 C26 120.84(13)
C22 C21 C26 117.38(11)
C23 C22 C21 121.74(12)
C22 C23 C24 120.53(13)
O24 C24 C23 120.62(13)
O24 C24 C25 121.36(13)
C23 C24 C25 118.01(12)
C26 C25 C24 121.18(12)
C25 C26 C21 121.04(12)

loop_
_geom_bond_atom_site_label_1
_geom_bond_atom_site_label_2
_geom_bond_distance
C1 C2 1.3899(18)
C1 C6 1.3964(18)
C1 C7 1.5354(17)
C2 C3 1.3913(18)
C3 C4 1.3825(18)
C4 O4 1.3730(15)
C4 C5 1.3898(19)
C5 C6 1.3832(18)
C7 C10 1.5343(17)
C7 C8 1.5348(18)
C7 C9 1.5355(18)
C10 C11 1.3894(18)
C10 C15 1.3940(18)
C11 C12 1.3927(18)
C12 C13 1.3831(19)
C13 O13 1.3720(15)
C13 C14 1.389(2)
C14 C15 1.3827(19)
C21 O21 1.2269(16)
C21 C22 1.474(2)
C21 C26 1.4741(19)
C22 C23 1.3325(19)
C23 C24 1.4702(19)
C24 O24 1.2294(16)
C24 C25 1.4735(19)
C25 C26 1.3313(19)
